data_7160740
loop_
_publ_author_name
'Xu, Zhongwei'
'Lei, Yu'
'Chang, Meng'
'Qiang, Ruihua'
'Hu, Qiong'
'Hu, Yimin'

_publ_section_title
;
 Formation of complex cyclic compounds <i>via</i> a dehydrogenative
 Diels-Alder reaction.
;
_journal_issue 41
_journal_name_full 'Organic &amp; biomolecular chemistry'
_journal_page_first 9330
_journal_page_last 9335
_journal_paper_doi 10.1039/d5ob01117e
_journal_volume 23
_journal_year 2025
_chemical_formula_moiety 'C45 H36 O4, C H2 Cl2'
_chemical_formula_sum 'C46 H38 Cl2 O4'
_chemical_formula_weight 725.66
_space_group_crystal_system triclinic
_space_group_IT_number 2
_space_group_name_Hall '-P 1'
_space_group_name_H-M_alt 'P -1'
_atom_sites_solution_hydrogens geom
_atom_sites_solution_primary dual
_atom_sites_solution_secondary difmap
_audit_creation_date 2024-11-15
_audit_creation_method
;
Olex2 1.5
(compiled 2022.04.07 svn.rca3783a0 for OlexSys, GUI svn.r6498)
;
_audit_update_record
;
2025-06-26 deposited with the CCDC.	2025-09-15 downloaded from the CCDC.
;
_cell_angle_alpha 109.920(5)
_cell_angle_beta 98.261(6)
_cell_angle_gamma 106.012(5)
_cell_formula_units_Z 2
_cell_length_a 12.339(2)
_cell_length_b 13.009(2)
_cell_length_c 14.809(3)
_cell_measurement_reflns_used 9793
_cell_measurement_temperature 298(2)
_cell_measurement_theta_max 29.392
_cell_measurement_theta_min 2.624
_cell_volume 2072.6(6)
_computing_cell_refinement 'SAINT V8.40B (?, 2016)'
_computing_data_collection 'Bruker D8 Venture diffractometer'
_computing_data_reduction 'SAINT V8.40B (?, 2016)'
_computing_molecular_graphics 'Olex2 1.5 (Dolomanov et al., 2009)'
_computing_publication_material 'Olex2 1.5 (Dolomanov et al., 2009)'
_computing_structure_refinement 'SHELXL 2019/3 (Sheldrick, 2015)'
_computing_structure_solution 'SHELXT 2018/2 (Sheldrick, 2018)'
_diffrn_ambient_temperature 298(2)
_diffrn_detector 'CCD area detector'
_diffrn_detector_area_resol_mean 7.9
_diffrn_detector_type 'CCD area detector'
_diffrn_measured_fraction_theta_full 0.997
_diffrn_measured_fraction_theta_max 0.952
_diffrn_measurement_device 'three-circle diffractometer'
_diffrn_measurement_device_type 'Bruker APEX-II CCD'
_diffrn_measurement_method 'phi and omega scans'
_diffrn_radiation_monochromator graphite
_diffrn_radiation_probe x-ray
_diffrn_radiation_type MoK\a
_diffrn_radiation_wavelength 0.71073
_diffrn_reflns_av_R_equivalents 0.0832
_diffrn_reflns_av_unetI/netI 0.0661
_diffrn_reflns_Laue_measured_fraction_full 0.997
_diffrn_reflns_Laue_measured_fraction_max 0.952
_diffrn_reflns_limit_h_max 17
_diffrn_reflns_limit_h_min -17
_diffrn_reflns_limit_k_max 18
_diffrn_reflns_limit_k_min -17
_diffrn_reflns_limit_l_max 21
_diffrn_reflns_limit_l_min -21
_diffrn_reflns_number 98259
_diffrn_reflns_point_group_measured_fraction_full 0.997
_diffrn_reflns_point_group_measured_fraction_max 0.952
_diffrn_reflns_theta_full 25.242
_diffrn_reflns_theta_max 31.291
_diffrn_reflns_theta_min 2.624
_diffrn_source 'sealed X-ray tube'
_diffrn_source_current 30.0
_diffrn_source_power 1.5
_diffrn_source_target Mo
_diffrn_source_voltage 50.0
_diffrn_standards_number 0
_exptl_absorpt_coefficient_mu 0.197
_exptl_absorpt_correction_T_max 0.7462
_exptl_absorpt_correction_T_min 0.6440
_exptl_absorpt_correction_type multi-scan
_exptl_absorpt_process_details
;
SADABS-2016/2 (Bruker,2016/2) was used for absorption correction.
wR2(int) was 0.0874 before and 0.0718 after correction.
The Ratio of minimum to maximum transmission is 0.8630.
The \l/2 correction factor is Not present.
;
_exptl_crystal_colour 'clear light colourless'
_exptl_crystal_colour_lustre clear
_exptl_crystal_colour_modifier light
_exptl_crystal_colour_primary colourless
_exptl_crystal_density_diffrn 1.163
_exptl_crystal_density_method 'not measured'
_exptl_crystal_description block
_exptl_crystal_F_000 760
_exptl_crystal_size_max 0.15
_exptl_crystal_size_mid 0.13
_exptl_crystal_size_min 0.12
_refine_diff_density_max 0.434
_refine_diff_density_min -0.263
_refine_diff_density_rms 0.047
_refine_ls_extinction_method none
_refine_ls_goodness_of_fit_ref 1.028
_refine_ls_hydrogen_treatment constr
_refine_ls_matrix_type full
_refine_ls_number_parameters 759
_refine_ls_number_reflns 12909
_refine_ls_number_restraints 983
_refine_ls_restrained_S_all 1.039
_refine_ls_R_factor_all 0.1528
_refine_ls_R_factor_gt 0.0757
_refine_ls_shift/su_max 0.001
_refine_ls_shift/su_mean 0.000
_refine_ls_structure_factor_coef Fsqd
_refine_ls_weighting_details 'w=1/[\s^2^(Fo^2^)+(0.1178P)^2^+0.4250P] where P=(Fo^2^+2Fc^2^)/3'
_refine_ls_weighting_scheme calc
_refine_ls_wR_factor_gt 0.1989
_refine_ls_wR_factor_ref 0.2456
_reflns_Friedel_coverage 0.000
_reflns_number_gt 6710
_reflns_number_total 12909
_reflns_threshold_expression 'I > 2\s(I)'
_cod_data_source_file d5ob01117e2.cif
_cod_data_source_block 20241115b
_cod_depositor_comments 'Adding full bibliography for 7160738--7160742.cif.'
_cod_original_cell_volume 2072.4(7)
_cod_database_code 7160740
_shelx_shelxl_version_number 2019/3
_shelx_space_group_comment
;
The symmetry employed for this shelxl refinement is uniquely defined
by the following loop, which should always be used as a source of
symmetry information in preference to the above space-group names.
They are only intended as comments.
;
_shelx_estimated_absorpt_t_max 0.977
_shelx_estimated_absorpt_t_min 0.971
_olex2_refinement_description
;
1. Fixed Uiso
 At 1.2 times of:
  All C(H) groups, All C(H,H) groups
 At 1.5 times of:
  All C(H,H,H) groups
2. Restrained distances
 C46-Cl1 = C46-Cl2 = C46A-Cl1A = C46A-Cl2A = C46B-Cl1B = C46B-Cl2B = C46C-Cl1C
 = C46C-Cl2C
 1.79 with sigma of 0.01
 Cl1-Cl2 = Cl1A-Cl2A = Cl1B-Cl2B = Cl1C-Cl2C
 2.924 with sigma of 0.02
3. Restrained planarity
 O4A, C12, C1, O3A
 with sigma of 0.1
 C20, C18, C17, C21, C19, C16, C15
 with sigma of 0.1
 C32, C30, C29, C33, C31, C34, C28
 with sigma of 0.1
 C20A, C18A, C17A, C21A, C19A, C16, C15
 with sigma of 0.1
 C33A, C29, C30A, C32A, C34A, C31A, C28
 with sigma of 0.1
4. Uiso/Uaniso restraints and constraints
C9 \\sim C36 \\sim C37 \\sim C38 \\sim C39 \\sim C40 \\sim C41 \\sim C42 \\sim
C43 \\sim C44 \\sim C45 \\sim C37A \\sim C38A \\sim C39A \\sim C40A \\sim C41A
\\sim C42A \\sim C43A \\sim C44A \\sim C45A: within 2A with sigma of 0.01 and
sigma for terminal atoms of 0.02 within 2A
C12 \\sim C13 \\sim O3 \\sim O4 \\sim C13A \\sim O3A \\sim O4A: within 2A with
sigma of 0.01 and sigma for terminal atoms of 0.02 within 2A
C29 \\sim C30 \\sim C31 \\sim C32 \\sim C33 \\sim C34 \\sim C30A \\sim C31A
\\sim C32A \\sim C33A \\sim C34A: within 2A with sigma of 0.01 and sigma for
terminal atoms of 0.02 within 2A
C46 \\sim Cl1 \\sim Cl2 \\sim C46A \\sim Cl1A \\sim Cl2A \\sim C46B \\sim Cl1B
\\sim Cl2B \\sim Cl1C \\sim C46C \\sim Cl2C: within 2A with sigma of 0.01 and
sigma for terminal atoms of 0.02 within 2A
C16 \\sim C17 \\sim C18 \\sim C19 \\sim C20 \\sim C21 \\sim C17A \\sim C18A
\\sim C19A \\sim C20A \\sim C21A: within 2A with sigma of 0.01 and sigma for
terminal atoms of 0.02 within 2A
5. Same fragment restrains
{C9, C36, C37A, C38A, C39A, C40A, C41A, C42A, C43A, C44A, C45A} sigma for 1-2:
0.01, 1-3: 0.01
as in
{C9, C36, C37, C38, C39, C40, C41, C42, C43, C44, C45}
{C12, C13A, O3A, O4A} sigma for 1-2: 0.01, 1-3: 0.01
as in
{C12, C13, O3, O4}
{C16, C17A, C18A, C19A, C20A, C21A} sigma for 1-2: 0.01, 1-3: 0.01
as in
{C16, C17, C18, C19, C20, C21}
{C29, C30A, C31A, C32A, C33A, C34A} sigma for 1-2: 0.01, 1-3: 0.01
as in
{C29, C30, C31, C32, C33, C34}
6. Others
 1*[Sof(C46)+Sof(H46A)+Sof(H46B)+Sof(Cl1)+Sof(Cl2)]+1*[Sof(C46A)+Sof(H46C)+
 Sof(H46D)+Sof(Cl1A)+Sof(Cl2A)]+1*[Sof(C46B)+Sof(H46E)+Sof(H46F)+Sof(Cl1B)+
 Sof(Cl2B)]+1*[Sof(Cl1C)+Sof(C46C)+Sof(H46G)+Sof(H46H)+Sof(Cl2C)]=1 with esd of
 0
 Sof(C46)=Sof(H46A)=Sof(H46B)=Sof(Cl1)=Sof(Cl2)=FVAR(1)
 Sof(C46A)=Sof(H46C)=Sof(H46D)=Sof(Cl1A)=Sof(Cl2A)=FVAR(2)
 Sof(C13A)=Sof(H13D)=Sof(H13E)=Sof(H13F)=Sof(O3A)=Sof(O4A)=1-FVAR(3)
 Sof(C13)=Sof(H13A)=Sof(H13B)=Sof(H13C)=Sof(O3)=Sof(O4)=FVAR(3)
 Sof(C17A)=Sof(H17A)=Sof(C18A)=Sof(H18A)=Sof(C19A)=Sof(H19A)=Sof(C20A)=
 Sof(H20A)=Sof(C21A)=Sof(H21A)=1-FVAR(4)
 Sof(C17)=Sof(H17)=Sof(C18)=Sof(H18)=Sof(C19)=Sof(H19)=Sof(C20)=Sof(H20)=
 Sof(C21)=Sof(H21)=FVAR(4)
 Sof(H9B)=Sof(H36A)=Sof(C37A)=Sof(H37A)=Sof(C38A)=Sof(H38A)=Sof(C39A)=
 Sof(H39C)=Sof(H39D)=Sof(C40A)=Sof(C41A)=Sof(H41A)=Sof(C42A)=Sof(H42A)=
 Sof(C43A)=Sof(C44A)=Sof(H44A)=Sof(C45A)=Sof(H45A)=1-FVAR(5)
 Sof(H9A)=Sof(H36)=Sof(C37)=Sof(H37)=Sof(C38)=Sof(H38)=Sof(C39)=Sof(H39A)=
 Sof(H39B)=Sof(C40)=Sof(C41)=Sof(H41)=Sof(C42)=Sof(H42)=Sof(C43)=Sof(C44)=
 Sof(H44)=Sof(C45)=Sof(H45)=FVAR(5)
 Sof(C30A)=Sof(H30A)=Sof(C31A)=Sof(H31A)=Sof(C32A)=Sof(H32A)=Sof(C33A)=
 Sof(H33A)=Sof(C34A)=Sof(H34A)=1-FVAR(6)
 Sof(C30)=Sof(H30)=Sof(C31)=Sof(H31)=Sof(C32)=Sof(H32)=Sof(C33)=Sof(H33)=
 Sof(C34)=Sof(H34)=FVAR(6)
 Sof(C46B)=Sof(H46E)=Sof(H46F)=Sof(Cl1B)=Sof(Cl2B)=FVAR(7)
 Sof(Cl1C)=Sof(C46C)=Sof(H46G)=Sof(H46H)=Sof(Cl2C)=FVAR(8)
7.a Ternary CH refined with riding coordinates:
 C9(H9A), C9(H9B), C28(H28)
7.b Secondary CH2 refined with riding coordinates:
 C2(H2A,H2B), C39(H39A,H39B), C39A(H39C,H39D), C46(H46A,H46B), C46A(H46C,H46D),
  C46B(H46E,H46F), C46C(H46G,H46H)
7.c Aromatic/amide H refined with riding coordinates:
 C7(H7), C36(H36), C36(H36A), C37(H37), C38(H38), C41(H41), C42(H42), C44(H44),
  C45(H45), C17(H17), C18(H18), C19(H19), C20(H20), C21(H21), C23(H23),
 C24(H24), C25(H25), C26(H26), C27(H27), C30(H30), C31(H31), C32(H32), C33(H33),
  C34(H34), C35(H35), C17A(H17A), C18A(H18A), C19A(H19A), C20A(H20A),
 C21A(H21A), C30A(H30A), C31A(H31A), C32A(H32A), C33A(H33A), C34A(H34A),
 C37A(H37A), C38A(H38A), C41A(H41A), C42A(H42A), C44A(H44A), C45A(H45A)
7.d Idealised Me refined as rotating group:
 C11(H11A,H11B,H11C), C13(H13A,H13B,H13C), C13A(H13D,H13E,H13F)
;
_olex2_submission_special_instructions 'No special instructions were received'

loop_
_space_group_symop_operation_xyz
'x, y, z'
'-x, -y, -z'

loop_
_atom_site_label
_atom_site_type_symbol
_atom_site_fract_x
_atom_site_fract_y
_atom_site_fract_z
_atom_site_U_iso_or_equiv
_atom_site_adp_type
_atom_site_occupancy
_atom_site_site_symmetry_order
_atom_site_calc_flag
_atom_site_refinement_flags_posn
_atom_site_refinement_flags_adp
_atom_site_refinement_flags_occupancy
_atom_site_disorder_assembly
_atom_site_disorder_group
C1 C 0.91229(15) 0.24344(16) 0.82120(14) 0.0449(4) Uani 1 1 d . . . . .
C2 C 0.79996(16) 0.23487(19) 0.85904(15) 0.0513(4) Uani 1 1 d . . . . .
H2A H 0.751643 0.154088 0.839476 0.062 Uiso 1 1 calc R U . . .
H2B H 0.819679 0.274444 0.930937 0.062 Uiso 1 1 calc R U . . .
C3 C 0.73860(14) 0.29430(15) 0.80954(13) 0.0425(4) Uani 1 1 d . . . . .
C4 C 0.63195(15) 0.31067(15) 0.81719(13) 0.0433(4) Uani 1 1 d . . . . .
C5 C 0.58146(14) 0.35556(15) 0.75463(13) 0.0429(4) Uani 1 1 d . . . . .
C6 C 0.63834(15) 0.38403(15) 0.68591(13) 0.0432(4) Uani 1 1 d . . . . .
C7 C 0.74669(15) 0.37258(15) 0.68377(14) 0.0436(4) Uani 1 1 d . . . . .
H7 H 0.787277 0.396246 0.641878 0.052 Uiso 1 1 calc R U . . .
C8 C 0.79439(14) 0.32614(15) 0.74370(13) 0.0412(4) Uani 1 1 d . . . . .
C9 C 0.89180(15) 0.27693(16) 0.72978(14) 0.0438(4) Uani 1 1 d D U . . .
H9A H 0.962443 0.335383 0.730838 0.053 Uiso 0.525(19) 1 calc R U P A 1
H9B H 0.962361 0.338774 0.735270 0.053 Uiso 0.475(19) 1 calc R U P A 2
C36 C 0.56128(18) 0.22591(17) 0.46820(15) 0.0546(5) Uani 1 1 d D U . . .
H36 H 0.611762 0.209149 0.509437 0.065 Uiso 0.525(19) 1 calc R U P A 1
H36A H 0.622811 0.218632 0.506859 0.065 Uiso 0.475(19) 1 calc R U P A 2
C37 C 0.5151(11) 0.1487(10) 0.3624(6) 0.068(3) Uani 0.525(19) 1 d D U P A 1
H37 H 0.461277 0.168838 0.327606 0.082 Uiso 0.525(19) 1 calc R U P A 1
C38 C 0.5356(12) 0.0547(10) 0.3061(6) 0.070(2) Uani 0.525(19) 1 d D U P A 1
H38 H 0.501439 0.028217 0.238394 0.084 Uiso 0.525(19) 1 calc R U P A 1
C39 C 0.6046(9) -0.0177(7) 0.3316(5) 0.0683(19) Uani 0.525(19) 1 d D U P A 1
H39A H 0.549299 -0.089516 0.327724 0.082 Uiso 0.525(19) 1 calc R U P A 1
H39B H 0.645935 -0.038794 0.281180 0.082 Uiso 0.525(19) 1 calc R U P A 1
C40 C 0.6920(8) 0.0402(8) 0.4326(5) 0.0560(18) Uani 0.525(19) 1 d D U P A 1
C41 C 0.7961(10) 0.1267(10) 0.4485(5) 0.0584(17) Uani 0.525(19) 1 d D U P A 1
H41 H 0.818324 0.139887 0.394892 0.070 Uiso 0.525(19) 1 calc R U P A 1
C42 C 0.8679(11) 0.1942(11) 0.5447(4) 0.0602(19) Uani 0.525(19) 1 d D U P A 1
H42 H 0.938217 0.251576 0.554363 0.072 Uiso 0.525(19) 1 calc R U P A 1
C43 C 0.8370(12) 0.1776(9) 0.6262(4) 0.0443(16) Uani 0.525(19) 1 d D U P A 1
C44 C 0.7375(12) 0.0837(9) 0.6082(5) 0.0483(17) Uani 0.525(19) 1 d D U P A 1
H44 H 0.717622 0.066510 0.660965 0.058 Uiso 0.525(19) 1 calc R U P A 1
C45 C 0.6675(10) 0.0151(10) 0.5119(6) 0.0549(17) Uani 0.525(19) 1 d D U P A 1
H45 H 0.602697 -0.049041 0.500961 0.066 Uiso 0.525(19) 1 calc R U P A 1
C10 C 0.93935(17) 0.13114(17) 0.79377(15) 0.0508(4) Uani 1 1 d . . . . .
C11 C 1.0671(3) 0.0431(2) 0.7200(3) 0.0963(10) Uani 1 1 d . . . . .
H11A H 1.011333 -0.011037 0.658126 0.144 Uiso 1 1 calc R U . . .
H11B H 1.068327 0.006700 0.766507 0.144 Uiso 1 1 calc R U . . .
H11C H 1.143322 0.066099 0.709036 0.144 Uiso 1 1 calc R U . . .
C12 C 1.01447(16) 0.34225(18) 0.90410(15) 0.0513(5) Uani 1 1 d D U . . .
C13 C 1.129(2) 0.3843(19) 1.0628(10) 0.087(4) Uani 0.44(4) 1 d D U P B 1
H13A H 1.203317 0.400617 1.047481 0.131 Uiso 0.44(4) 1 calc R U P B 1
H13B H 1.131145 0.351630 1.111981 0.131 Uiso 0.44(4) 1 calc R U P B 1
H13C H 1.112779 0.455226 1.088325 0.131 Uiso 0.44(4) 1 calc R U P B 1
O3 O 1.0521(19) 0.4432(9) 0.9175(17) 0.057(2) Uani 0.44(4) 1 d D U P B 1
O4 O 1.0383(18) 0.3016(12) 0.9733(10) 0.068(3) Uani 0.44(4) 1 d D U P B 1
C14 C 0.56860(16) 0.27115(17) 0.88031(14) 0.0474(4) Uani 1 1 d . . . . .
C15 C 0.50771(18) 0.23265(19) 0.92586(15) 0.0554(5) Uani 1 1 d . . . . .
C16 C 0.4243(2) 0.1836(2) 0.97160(17) 0.0653(6) Uani 1 1 d D U . . .
C17 C 0.4482(6) 0.1010(7) 1.0082(7) 0.092(2) Uani 0.455(10) 1 d D U P C 1
H17 H 0.516754 0.084984 1.004516 0.111 Uiso 0.455(10) 1 calc R U P C 1
C18 C 0.3692(8) 0.0450(9) 1.0490(7) 0.108(2) Uani 0.455(10) 1 d D U P C 1
H18 H 0.386461 -0.006074 1.075186 0.130 Uiso 0.455(10) 1 calc R U P C 1
C19 C 0.2670(8) 0.0645(11) 1.0509(9) 0.106(3) Uani 0.455(10) 1 d D U P C 1
H19 H 0.214978 0.027263 1.079149 0.127 Uiso 0.455(10) 1 calc R U P C 1
C20 C 0.2393(7) 0.1382(9) 1.0118(8) 0.093(2) Uani 0.455(10) 1 d D U P C 1
H20 H 0.169473 0.151876 1.014352 0.112 Uiso 0.455(10) 1 calc R U P C 1
C21 C 0.3152(6) 0.1917(9) 0.9687(8) 0.079(2) Uani 0.455(10) 1 d D U P C 1
H21 H 0.291993 0.235132 0.936277 0.095 Uiso 0.455(10) 1 calc R U P C 1
C22 C 0.46638(16) 0.36943(17) 0.76227(15) 0.0472(4) Uani 1 1 d . . . . .
C23 C 0.36432(17) 0.29451(19) 0.69080(17) 0.0575(5) Uani 1 1 d . . . . .
H23 H 0.366500 0.235018 0.634984 0.069 Uiso 1 1 calc R U . . .
C24 C 0.2577(2) 0.3071(3) 0.7014(2) 0.0749(7) Uani 1 1 d . . . . .
H24 H 0.189147 0.256095 0.652672 0.090 Uiso 1 1 calc R U . . .
C25 C 0.2537(2) 0.3934(3) 0.7825(3) 0.0904(9) Uani 1 1 d . . . . .
H25 H 0.182509 0.401723 0.789312 0.108 Uiso 1 1 calc R U . . .
C26 C 0.3539(3) 0.4680(3) 0.8541(2) 0.0949(9) Uani 1 1 d . . . . .
H26 H 0.350731 0.527270 0.909538 0.114 Uiso 1 1 calc R U . . .
C27 C 0.4602(2) 0.4563(2) 0.84494(19) 0.0720(7) Uani 1 1 d . . . . .
H27 H 0.527995 0.507048 0.894663 0.086 Uiso 1 1 calc R U . . .
C28 C 0.58000(16) 0.41810(16) 0.60831(15) 0.0476(4) Uani 1 1 d . . . . .
H28 H 0.512637 0.434996 0.628921 0.057 Uiso 1 1 calc R U . . .
C29 C 0.65916(18) 0.52978(17) 0.60583(16) 0.0548(5) Uani 1 1 d D U . . .
C30 C 0.6728(11) 0.6295(6) 0.6888(6) 0.068(2) Uani 0.461(19) 1 d D U P D 1
H30 H 0.636129 0.622328 0.738107 0.082 Uiso 0.461(19) 1 calc R U P D 1
C31 C 0.7409(11) 0.7394(5) 0.6982(9) 0.078(2) Uani 0.461(19) 1 d D U P D 1
H31 H 0.750852 0.805272 0.754188 0.093 Uiso 0.461(19) 1 calc R U P D 1
C32 C 0.7931(9) 0.7503(8) 0.6248(12) 0.086(2) Uani 0.461(19) 1 d D U P D 1
H32 H 0.837527 0.823818 0.630486 0.103 Uiso 0.461(19) 1 calc R U P D 1
C33 C 0.7806(9) 0.6556(11) 0.5449(11) 0.090(2) Uani 0.461(19) 1 d D U P D 1
H33 H 0.815591 0.664255 0.495073 0.108 Uiso 0.461(19) 1 calc R U P D 1
C34 C 0.7156(13) 0.5438(8) 0.5351(8) 0.077(2) Uani 0.461(19) 1 d D U P D 1
H34 H 0.710736 0.478725 0.480528 0.092 Uiso 0.461(19) 1 calc R U P D 1
C35 C 0.53216(18) 0.31909(18) 0.50592(16) 0.0546(5) Uani 1 1 d . . . . .
H35 H 0.473297 0.324807 0.463084 0.066 Uiso 1 1 calc R U . . .
O1 O 0.88369(16) 0.04326(14) 0.79844(14) 0.0746(5) Uani 1 1 d . . . . .
O2 O 1.03467(13) 0.14481(12) 0.75975(13) 0.0645(4) Uani 1 1 d . . . . .
C13A C 1.1617(14) 0.4033(16) 1.0511(9) 0.088(3) Uani 0.56(4) 1 d D U P B 2
H13D H 1.219595 0.440087 1.024113 0.132 Uiso 0.56(4) 1 calc R U P B 2
H13E H 1.196122 0.371096 1.092061 0.132 Uiso 0.56(4) 1 calc R U P B 2
H13F H 1.132906 0.460000 1.090449 0.132 Uiso 0.56(4) 1 calc R U P B 2
O3A O 1.0506(16) 0.4371(8) 0.9021(15) 0.068(3) Uani 0.56(4) 1 d D U P B 2
O4A O 1.0657(14) 0.3106(10) 0.9702(8) 0.070(2) Uani 0.56(4) 1 d D U P B 2
C17A C 0.4489(5) 0.1488(7) 1.0486(5) 0.0888(17) Uani 0.545(10) 1 d D U P C 2
H17A H 0.524992 0.154961 1.073974 0.107 Uiso 0.545(10) 1 calc R U P C 2
C18A C 0.3592(6) 0.1042(8) 1.0882(5) 0.0997(18) Uani 0.545(10) 1 d D U P C 2
H18A H 0.374527 0.079145 1.138882 0.120 Uiso 0.545(10) 1 calc R U P C 2
C19A C 0.2491(6) 0.0984(8) 1.0508(7) 0.0945(19) Uani 0.545(10) 1 d D U P C 2
H19A H 0.189153 0.067388 1.075956 0.113 Uiso 0.545(10) 1 calc R U P C 2
C20A C 0.2234(5) 0.1364(8) 0.9781(6) 0.0830(16) Uani 0.545(10) 1 d D U P C 2
H20A H 0.147363 0.131525 0.954302 0.100 Uiso 0.545(10) 1 calc R U P C 2
C21A C 0.3118(5) 0.1821(8) 0.9401(6) 0.0699(16) Uani 0.545(10) 1 d D U P C 2
H21A H 0.296078 0.212148 0.893080 0.084 Uiso 0.545(10) 1 calc R U P C 2
C30A C 0.6938(10) 0.6406(5) 0.6823(6) 0.0691(19) Uani 0.539(19) 1 d D U P D 2
H30A H 0.668943 0.649504 0.739992 0.083 Uiso 0.539(19) 1 calc R U P D 2
C31A C 0.7654(10) 0.7378(5) 0.6728(8) 0.084(2) Uani 0.539(19) 1 d D U P D 2
H31A H 0.787432 0.811328 0.723853 0.101 Uiso 0.539(19) 1 calc R U P D 2
C32A C 0.8032(8) 0.7258(9) 0.5891(10) 0.088(2) Uani 0.539(19) 1 d D U P D 2
H32A H 0.851902 0.790773 0.583453 0.105 Uiso 0.539(19) 1 calc R U P D 2
C33A C 0.7701(8) 0.6197(11) 0.5144(8) 0.0885(19) Uani 0.539(19) 1 d D U P D 2
H33A H 0.796142 0.612090 0.457387 0.106 Uiso 0.539(19) 1 calc R U P D 2
C34A C 0.6971(11) 0.5209(7) 0.5213(6) 0.0717(19) Uani 0.539(19) 1 d D U P D 2
H34A H 0.673867 0.448542 0.468454 0.086 Uiso 0.539(19) 1 calc R U P D 2
C37A C 0.5021(11) 0.1337(10) 0.3690(6) 0.060(2) Uani 0.475(19) 1 d D U P A 2
H37A H 0.434549 0.140432 0.338582 0.072 Uiso 0.475(19) 1 calc R U P A 2
C38A C 0.5256(12) 0.0415(11) 0.3134(7) 0.069(3) Uani 0.475(19) 1 d D U P A 2
H38A H 0.463546 -0.013073 0.259502 0.083 Uiso 0.475(19) 1 calc R U P A 2
C39A C 0.6364(9) 0.0090(10) 0.3221(6) 0.070(2) Uani 0.475(19) 1 d D U P A 2
H39C H 0.612813 -0.075297 0.297453 0.084 Uiso 0.475(19) 1 calc R U P A 2
H39D H 0.679931 0.033417 0.278894 0.084 Uiso 0.475(19) 1 calc R U P A 2
C40A C 0.7172(9) 0.0609(10) 0.4254(5) 0.0538(17) Uani 0.475(19) 1 d D U P A 2
C41A C 0.8220(10) 0.1515(11) 0.4507(5) 0.0584(18) Uani 0.475(19) 1 d D U P A 2
H41A H 0.849027 0.171704 0.401373 0.070 Uiso 0.475(19) 1 calc R U P A 2
C42A C 0.8866(10) 0.2122(11) 0.5491(4) 0.0494(16) Uani 0.475(19) 1 d D U P A 2
H42A H 0.956251 0.273466 0.565235 0.059 Uiso 0.475(19) 1 calc R U P A 2
C43A C 0.8493(14) 0.1831(11) 0.6239(4) 0.046(2) Uani 0.475(19) 1 d D U P A 2
C44A C 0.7517(14) 0.0837(10) 0.5963(5) 0.051(2) Uani 0.475(19) 1 d D U P A 2
H44A H 0.730338 0.056603 0.643991 0.062 Uiso 0.475(19) 1 calc R U P A 2
C45A C 0.6860(11) 0.0245(11) 0.4979(6) 0.0552(19) Uani 0.475(19) 1 d D U P A 2
H45A H 0.619762 -0.040813 0.480666 0.066 Uiso 0.475(19) 1 calc R U P A 2
C46 C 1.1594(14) 0.664(4) 0.7995(18) 0.277(5) Uani 0.319(3) 1 d D U P E 1
H46A H 1.181837 0.731607 0.861441 0.333 Uiso 0.319(3) 1 calc R U P E 1
H46B H 1.157749 0.596354 0.814759 0.333 Uiso 0.319(3) 1 calc R U P E 1
Cl1 Cl 1.2604(7) 0.6855(8) 0.7254(6) 0.241(3) Uani 0.319(3) 1 d D U P E 1
Cl2 Cl 1.0185(10) 0.6398(13) 0.7251(11) 0.312(4) Uani 0.319(3) 1 d D U P E 1
C46A C 1.222(2) 0.713(4) 0.861(5) 0.271(5) Uani 0.179(3) 1 d D U P F 2
H46C H 1.276465 0.677549 0.835813 0.325 Uiso 0.179(3) 1 calc R U P F 2
H46D H 1.246442 0.748224 0.933189 0.325 Uiso 0.179(3) 1 calc R U P F 2
Cl1A Cl 1.2086(18) 0.8190(14) 0.8117(16) 0.276(5) Uani 0.179(3) 1 d D U P F 2
Cl2A Cl 1.0761(15) 0.6097(12) 0.8166(12) 0.244(4) Uani 0.179(3) 1 d D U P F 2
C46B C 1.197(2) 0.667(3) 0.769(3) 0.272(5) Uani 0.226(3) 1 d D U P G 3
H46E H 1.236852 0.626220 0.797922 0.326 Uiso 0.226(3) 1 calc R U P G 3
H46F H 1.247415 0.704077 0.736274 0.326 Uiso 0.226(3) 1 calc R U P G 3
Cl1B Cl 1.1683(17) 0.7765(14) 0.8666(10) 0.279(5) Uani 0.226(3) 1 d D U P G 3
Cl2B Cl 1.0616(19) 0.5640(13) 0.6796(12) 0.269(5) Uani 0.226(3) 1 d D U P G 3
Cl1C Cl 1.0751(14) 0.7794(12) 0.8209(12) 0.316(5) Uani 0.276(3) 1 d D U P H 4
C46C C 1.1661(18) 0.711(3) 0.7557(19) 0.282(5) Uani 0.276(3) 1 d D U P H 4
H46G H 1.224954 0.769597 0.744640 0.339 Uiso 0.276(3) 1 calc R U P H 4
H46H H 1.206152 0.681847 0.796776 0.339 Uiso 0.276(3) 1 calc R U P H 4
Cl2C Cl 1.0834(16) 0.5932(12) 0.6375(11) 0.297(5) Uani 0.276(3) 1 d D U P H 4

loop_
_atom_site_aniso_label
_atom_site_aniso_U_11
_atom_site_aniso_U_22
_atom_site_aniso_U_33
_atom_site_aniso_U_23
_atom_site_aniso_U_13
_atom_site_aniso_U_12
C1 0.0377(8) 0.0452(9) 0.0453(10) 0.0127(8) 0.0043(7) 0.0149(7)
C2 0.0432(9) 0.0635(12) 0.0509(11) 0.0252(9) 0.0124(8) 0.0214(9)
C3 0.0368(8) 0.0430(9) 0.0406(9) 0.0108(7) 0.0059(7) 0.0130(7)
C4 0.0379(8) 0.0445(9) 0.0398(9) 0.0091(7) 0.0099(7) 0.0126(7)
C5 0.0364(8) 0.0434(9) 0.0434(9) 0.0096(7) 0.0096(7) 0.0159(7)
C6 0.0408(9) 0.0395(8) 0.0455(10) 0.0121(7) 0.0092(7) 0.0160(7)
C7 0.0401(9) 0.0426(9) 0.0478(10) 0.0162(8) 0.0134(7) 0.0154(7)
C8 0.0339(8) 0.0391(8) 0.0441(9) 0.0106(7) 0.0083(7) 0.0115(7)
C9 0.0337(8) 0.0447(9) 0.0504(10) 0.0161(8) 0.0095(7) 0.0141(7)
C36 0.0544(11) 0.0500(10) 0.0524(11) 0.0166(9) 0.0036(9) 0.0184(9)
C37 0.073(4) 0.057(3) 0.059(3) 0.015(3) -0.007(3) 0.022(3)
C38 0.088(3) 0.057(3) 0.049(3) 0.010(2) -0.005(3) 0.028(3)
C39 0.085(4) 0.056(3) 0.044(2) 0.003(2) 0.000(2) 0.025(3)
C40 0.067(3) 0.046(3) 0.046(2) 0.006(2) 0.010(2) 0.024(2)
C41 0.073(4) 0.060(4) 0.047(2) 0.020(2) 0.025(2) 0.027(3)
C42 0.056(3) 0.057(3) 0.062(3) 0.018(2) 0.020(2) 0.015(2)
C43 0.042(3) 0.050(3) 0.046(2) 0.017(2) 0.0145(19) 0.025(2)
C44 0.046(3) 0.047(2) 0.045(2) 0.012(2) 0.012(2) 0.015(2)
C45 0.057(3) 0.046(2) 0.050(3) 0.011(2) 0.012(2) 0.013(2)
C10 0.0482(10) 0.0482(10) 0.0482(11) 0.0139(8) 0.0035(8) 0.0167(8)
C11 0.092(2) 0.0617(15) 0.138(3) 0.0213(17) 0.045(2) 0.0471(15)
C12 0.0416(9) 0.0514(11) 0.0520(11) 0.0070(9) 0.0065(8) 0.0231(8)
C13 0.071(7) 0.072(6) 0.079(5) 0.011(4) -0.031(5) 0.016(6)
O3 0.065(4) 0.039(3) 0.052(5) 0.007(3) 0.010(3) 0.010(3)
O4 0.058(5) 0.058(3) 0.059(3) 0.009(2) -0.022(3) 0.018(3)
C14 0.0433(9) 0.0530(10) 0.0409(9) 0.0125(8) 0.0109(8) 0.0174(8)
C15 0.0545(11) 0.0649(12) 0.0439(10) 0.0181(9) 0.0139(9) 0.0208(10)
C16 0.0692(13) 0.0819(15) 0.0533(12) 0.0334(11) 0.0253(10) 0.0265(11)
C17 0.100(3) 0.122(4) 0.075(4) 0.060(3) 0.034(3) 0.034(3)
C18 0.123(4) 0.129(4) 0.095(4) 0.071(3) 0.044(3) 0.036(4)
C19 0.117(4) 0.124(4) 0.100(3) 0.071(3) 0.061(3) 0.028(4)
C20 0.102(3) 0.117(3) 0.090(4) 0.064(3) 0.062(3) 0.035(3)
C21 0.087(3) 0.093(3) 0.081(4) 0.046(3) 0.059(3) 0.036(3)
C22 0.0405(9) 0.0514(10) 0.0522(11) 0.0187(9) 0.0151(8) 0.0208(8)
C23 0.0436(10) 0.0607(12) 0.0656(13) 0.0223(10) 0.0129(9) 0.0186(9)
C24 0.0421(11) 0.0934(18) 0.0960(19) 0.0477(16) 0.0170(12) 0.0217(11)
C25 0.0604(15) 0.127(2) 0.114(2) 0.057(2) 0.0463(17) 0.0542(17)
C26 0.089(2) 0.115(2) 0.094(2) 0.0241(18) 0.0463(18) 0.0662(19)
C27 0.0642(13) 0.0770(15) 0.0661(14) 0.0083(12) 0.0218(12) 0.0351(12)
C28 0.0451(9) 0.0489(10) 0.0550(11) 0.0220(9) 0.0137(8) 0.0236(8)
C29 0.0556(11) 0.0484(10) 0.0635(12) 0.0251(9) 0.0090(9) 0.0227(9)
C30 0.071(4) 0.048(3) 0.073(3) 0.018(3) 0.001(3) 0.018(3)
C31 0.083(4) 0.051(3) 0.082(4) 0.018(3) 0.003(3) 0.017(2)
C32 0.099(4) 0.052(3) 0.085(5) 0.019(3) 0.017(4) 0.007(3)
C33 0.102(3) 0.056(4) 0.086(4) 0.022(3) 0.021(3) -0.001(3)
C34 0.081(4) 0.055(3) 0.082(4) 0.025(3) 0.027(3) 0.006(3)
C35 0.0503(10) 0.0519(11) 0.0560(12) 0.0198(9) 0.0005(9) 0.0187(9)
O1 0.0854(11) 0.0525(9) 0.0928(13) 0.0341(9) 0.0300(10) 0.0248(8)
O2 0.0552(8) 0.0493(8) 0.0893(11) 0.0195(8) 0.0231(8) 0.0270(6)
C13A 0.064(5) 0.077(6) 0.070(4) -0.006(3) -0.026(4) 0.015(4)
O3A 0.058(3) 0.060(4) 0.059(5) 0.002(2) 0.007(3) 0.012(3)
O4A 0.058(4) 0.057(3) 0.065(3) 0.0040(19) -0.024(3) 0.021(2)
C17A 0.090(3) 0.141(4) 0.068(3) 0.065(3) 0.028(3) 0.056(3)
C18A 0.114(3) 0.136(4) 0.084(3) 0.073(3) 0.041(3) 0.051(3)
C19A 0.102(3) 0.127(4) 0.097(3) 0.072(3) 0.055(3) 0.055(3)
C20A 0.083(3) 0.118(3) 0.080(4) 0.062(3) 0.044(2) 0.044(2)
C21A 0.071(3) 0.097(3) 0.070(4) 0.052(3) 0.038(2) 0.038(2)
C30A 0.073(4) 0.049(3) 0.073(3) 0.019(2) 0.008(2) 0.015(2)
C31A 0.092(4) 0.053(2) 0.083(4) 0.019(3) 0.009(3) 0.007(2)
C32A 0.108(3) 0.051(3) 0.081(4) 0.023(3) 0.015(3) 0.003(3)
C33A 0.106(3) 0.058(3) 0.082(4) 0.031(3) 0.022(3) -0.001(3)
C34A 0.079(4) 0.052(3) 0.079(3) 0.030(2) 0.025(3) 0.009(3)
C37A 0.064(3) 0.052(3) 0.052(3) 0.021(2) -0.001(3) 0.013(3)
C38A 0.082(3) 0.052(3) 0.050(3) 0.009(3) -0.005(3) 0.012(3)
C39A 0.085(4) 0.057(3) 0.053(3) 0.009(2) 0.005(3) 0.027(3)
C40A 0.065(4) 0.051(3) 0.045(2) 0.014(2) 0.015(2) 0.026(3)
C41A 0.066(4) 0.059(4) 0.051(3) 0.017(2) 0.025(2) 0.024(3)
C42A 0.047(3) 0.059(4) 0.048(3) 0.021(2) 0.022(2) 0.023(2)
C43A 0.037(3) 0.047(3) 0.051(3) 0.014(2) 0.013(2) 0.018(2)
C44A 0.052(4) 0.052(3) 0.048(3) 0.015(2) 0.017(2) 0.019(2)
C45A 0.055(4) 0.048(3) 0.050(3) 0.008(2) 0.013(3) 0.016(2)
C46 0.325(8) 0.241(7) 0.271(8) 0.123(7) 0.073(7) 0.083(7)
Cl1 0.251(7) 0.279(7) 0.234(6) 0.114(5) 0.122(5) 0.108(6)
Cl2 0.300(8) 0.284(8) 0.320(9) 0.106(7) 0.055(7) 0.083(7)
C46A 0.321(8) 0.239(8) 0.262(8) 0.121(7) 0.069(8) 0.088(7)
Cl1A 0.329(9) 0.224(8) 0.262(9) 0.126(7) 0.065(8) 0.048(8)
Cl2A 0.298(9) 0.229(7) 0.252(8) 0.133(6) 0.114(7) 0.095(7)
C46B 0.323(8) 0.241(7) 0.264(8) 0.125(7) 0.077(7) 0.087(7)
Cl1B 0.345(9) 0.257(8) 0.229(8) 0.114(7) 0.052(7) 0.086(8)
Cl2B 0.325(9) 0.204(7) 0.282(9) 0.129(7) 0.086(8) 0.053(7)
Cl1C 0.315(10) 0.259(8) 0.347(10) 0.107(7) 0.018(9) 0.111(8)
C46C 0.328(8) 0.247(7) 0.271(8) 0.119(7) 0.073(7) 0.082(7)
Cl2C 0.356(10) 0.242(8) 0.279(10) 0.092(8) 0.092(8) 0.094(8)

loop_
_atom_type_symbol
_atom_type_description
_atom_type_scat_dispersion_real
_atom_type_scat_dispersion_imag
_atom_type_scat_source
C C 0.0033 0.0016 'International Tables Vol C Tables 4.2.6.8 and 6.1.1.4'
H H 0.0000 0.0000 'International Tables Vol C Tables 4.2.6.8 and 6.1.1.4'
Cl Cl 0.1484 0.1585 'International Tables Vol C Tables 4.2.6.8 and 6.1.1.4'
O O 0.0106 0.0060 'International Tables Vol C Tables 4.2.6.8 and 6.1.1.4'

loop_
_geom_angle_atom_site_label_1
_geom_angle_atom_site_label_2
_geom_angle_atom_site_label_3
_geom_angle
_geom_angle_site_symmetry_1
_geom_angle_site_symmetry_3
_geom_angle_publ_flag
C2 C1 C9 106.23(14) . . ?
C10 C1 C2 112.84(16) . . ?
C10 C1 C9 111.59(15) . . ?
C10 C1 C12 109.14(15) . . ?
C12 C1 C2 107.81(15) . . ?
C12 C1 C9 109.08(16) . . ?
C1 C2 H2A 111.0 . . ?
C1 C2 H2B 111.0 . . ?
H2A C2 H2B 109.0 . . ?
C3 C2 C1 103.94(15) . . ?
C3 C2 H2A 111.0 . . ?
C3 C2 H2B 111.0 . . ?
C4 C3 C2 128.05(16) . . ?
C8 C3 C2 112.09(15) . . ?
C8 C3 C4 119.64(16) . . ?
C3 C4 C5 119.24(16) . . ?
C3 C4 C14 120.57(17) . . ?
C5 C4 C14 119.88(15) . . ?
C4 C5 C22 118.31(16) . . ?
C6 C5 C4 120.01(15) . . ?
C6 C5 C22 121.67(16) . . ?
C5 C6 C28 121.64(15) . . ?
C7 C6 C5 119.34(16) . . ?
C7 C6 C28 118.85(16) . . ?
C6 C7 H7 119.9 . . ?
C8 C7 C6 120.22(16) . . ?
C8 C7 H7 119.9 . . ?
C3 C8 C7 121.40(15) . . ?
C3 C8 C9 111.05(15) . . ?
C7 C8 C9 125.93(16) . . ?
C1 C9 H9A 111.3 . . ?
C1 C9 H9B 109.1 . . ?
C8 C9 C1 102.92(14) . . ?
C8 C9 H9A 111.3 . . ?
C8 C9 H9B 109.1 . . ?
C8 C9 C43 101.4(7) . . ?
C8 C9 C43A 105.4(8) . . ?
C43 C9 C1 117.9(5) . . ?
C43 C9 H9A 111.3 . . ?
C43A C9 C1 120.5(6) . . ?
C43A C9 H9B 109.1 . . ?
C37 C36 H36 119.5 . . ?
C35 C36 H36 119.5 . . ?
C35 C36 H36A 118.2 . . ?
C35 C36 C37 120.9(4) . . ?
C35 C36 C37A 123.6(4) . . ?
C37A C36 H36A 118.2 . . ?
C36 C37 H37 113.9 . . ?
C38 C37 C36 132.3(6) . . ?
C38 C37 H37 113.9 . . ?
C37 C38 H38 113.8 . . ?
C37 C38 C39 132.4(6) . . ?
C39 C38 H38 113.8 . . ?
C38 C39 H39A 108.3 . . ?
C38 C39 H39B 108.3 . . ?
H39A C39 H39B 107.4 . . ?
C40 C39 C38 116.1(4) . . ?
C40 C39 H39A 108.3 . . ?
C40 C39 H39B 108.3 . . ?
C41 C40 C39 119.8(5) . . ?
C45 C40 C39 121.7(5) . . ?
C45 C40 C41 118.3(4) . . ?
C40 C41 H41 119.9 . . ?
C40 C41 C42 120.1(5) . . ?
C42 C41 H41 119.9 . . ?
C41 C42 H42 119.3 . . ?
C43 C42 C41 121.4(5) . . ?
C43 C42 H42 119.3 . . ?
C42 C43 C9 119.4(5) . . ?
C42 C43 C44 117.6(4) . . ?
C44 C43 C9 121.1(5) . . ?
C43 C44 H44 119.8 . . ?
C45 C44 C43 120.5(5) . . ?
C45 C44 H44 119.8 . . ?
C40 C45 C44 121.4(5) . . ?
C40 C45 H45 119.3 . . ?
C44 C45 H45 119.3 . . ?
O1 C10 C1 126.36(19) . . ?
O1 C10 O2 124.60(19) . . ?
O2 C10 C1 109.01(17) . . ?
H11A C11 H11B 109.5 . . ?
H11A C11 H11C 109.5 . . ?
H11B C11 H11C 109.5 . . ?
O2 C11 H11A 109.5 . . ?
O2 C11 H11B 109.5 . . ?
O2 C11 H11C 109.5 . . ?
O3 C12 C1 128.5(9) . . ?
O3 C12 O4 123.8(8) . . ?
O4 C12 C1 106.0(7) . . ?
O3A C12 C1 121.0(8) . . ?
O3A C12 O4A 124.1(7) . . ?
O4A C12 C1 114.5(5) . . ?
H13A C13 H13B 109.5 . . ?
H13A C13 H13C 109.5 . . ?
H13B C13 H13C 109.5 . . ?
O4 C13 H13A 109.5 . . ?
O4 C13 H13B 109.5 . . ?
O4 C13 H13C 109.5 . . ?
C12 O4 C13 115.6(7) . . ?
C15 C14 C4 174.3(2) . . ?
C14 C15 C16 173.8(2) . . ?
C15 C16 C17 116.4(4) . . ?
C21 C16 C15 126.5(4) . . ?
C21 C16 C17 116.1(4) . . ?
C17A C16 C15 125.8(3) . . ?
C17A C16 C21A 118.8(4) . . ?
C21A C16 C15 115.0(3) . . ?
C16 C17 H17 119.9 . . ?
C18 C17 C16 120.2(5) . . ?
C18 C17 H17 119.9 . . ?
C17 C18 H18 120.0 . . ?
C19 C18 C17 120.1(6) . . ?
C19 C18 H18 120.0 . . ?
C18 C19 H19 119.5 . . ?
C18 C19 C20 120.9(5) . . ?
C20 C19 H19 119.5 . . ?
C19 C20 H20 120.2 . . ?
C19 C20 C21 119.6(6) . . ?
C21 C20 H20 120.2 . . ?
C16 C21 H21 118.8 . . ?
C20 C21 C16 122.4(6) . . ?
C20 C21 H21 118.8 . . ?
C23 C22 C5 121.69(17) . . ?
C23 C22 C27 118.41(19) . . ?
C27 C22 C5 119.84(18) . . ?
C22 C23 H23 119.7 . . ?
C22 C23 C24 120.5(2) . . ?
C24 C23 H23 119.7 . . ?
C23 C24 H24 119.9 . . ?
C25 C24 C23 120.1(2) . . ?
C25 C24 H24 119.9 . . ?
C24 C25 H25 120.0 . . ?
C24 C25 C26 120.1(2) . . ?
C26 C25 H25 120.0 . . ?
C25 C26 H26 119.8 . . ?
C25 C26 C27 120.5(3) . . ?
C27 C26 H26 119.8 . . ?
C22 C27 H27 119.8 . . ?
C26 C27 C22 120.4(3) . . ?
C26 C27 H27 119.8 . . ?
C6 C28 H28 106.5 . . ?
C6 C28 C29 112.34(15) . . ?
C29 C28 H28 106.5 . . ?
C35 C28 C6 112.49(15) . . ?
C35 C28 H28 106.5 . . ?
C35 C28 C29 111.93(17) . . ?
C30 C29 C28 112.7(4) . . ?
C34 C29 C28 129.3(4) . . ?
C34 C29 C30 118.0(5) . . ?
C30A C29 C28 124.6(4) . . ?
C34A C29 C28 117.6(4) . . ?
C34A C29 C30A 117.8(4) . . ?
C29 C30 H30 119.7 . . ?
C31 C30 C29 120.5(6) . . ?
C31 C30 H30 119.7 . . ?
C30 C31 H31 120.1 . . ?
C32 C31 C30 119.8(6) . . ?
C32 C31 H31 120.1 . . ?
C31 C32 H32 119.8 . . ?
C33 C32 C31 120.3(5) . . ?
C33 C32 H32 119.8 . . ?
C32 C33 H33 119.5 . . ?
C32 C33 C34 121.0(6) . . ?
C34 C33 H33 119.5 . . ?
C29 C34 C33 120.2(6) . . ?
C29 C34 H34 119.9 . . ?
C33 C34 H34 119.9 . . ?
C36 C35 C28 129.91(18) . . ?
C36 C35 H35 115.0 . . ?
C28 C35 H35 115.0 . . ?
C10 O2 C11 117.10(19) . . ?
H13D C13A H13E 109.5 . . ?
H13D C13A H13F 109.5 . . ?
H13E C13A H13F 109.5 . . ?
O4A C13A H13D 109.5 . . ?
O4A C13A H13E 109.5 . . ?
O4A C13A H13F 109.5 . . ?
C12 O4A C13A 115.7(6) . . ?
C16 C17A H17A 119.9 . . ?
C16 C17A C18A 120.1(4) . . ?
C18A C17A H17A 119.9 . . ?
C17A C18A H18A 120.7 . . ?
C19A C18A C17A 118.6(5) . . ?
C19A C18A H18A 120.7 . . ?
C18A C19A H19A 118.7 . . ?
C20A C19A C18A 122.6(5) . . ?
C20A C19A H19A 118.7 . . ?
C19A C20A H20A 120.5 . . ?
C19A C20A C21A 119.0(5) . . ?
C21A C20A H20A 120.5 . . ?
C16 C21A H21A 119.7 . . ?
C20A C21A C16 120.7(5) . . ?
C20A C21A H21A 119.7 . . ?
C29 C30A H30A 119.8 . . ?
C31A C30A C29 120.5(5) . . ?
C31A C30A H30A 119.8 . . ?
C30A C31A H31A 119.8 . . ?
C32A C31A C30A 120.3(5) . . ?
C32A C31A H31A 119.8 . . ?
C31A C32A H32A 120.0 . . ?
C33A C32A C31A 120.0(5) . . ?
C33A C32A H32A 120.0 . . ?
C32A C33A H33A 119.5 . . ?
C32A C33A C34A 121.0(5) . . ?
C34A C33A H33A 119.5 . . ?
C29 C34A C33A 120.5(5) . . ?
C29 C34A H34A 119.8 . . ?
C33A C34A H34A 119.8 . . ?
C36 C37A H37A 113.6 . . ?
C38A C37A C36 132.8(7) . . ?
C38A C37A H37A 113.6 . . ?
C37A C38A H38A 114.1 . . ?
C37A C38A C39A 131.9(7) . . ?
C39A C38A H38A 114.1 . . ?
C38A C39A H39C 108.3 . . ?
C38A C39A H39D 108.3 . . ?
H39C C39A H39D 107.4 . . ?
C40A C39A C38A 115.7(5) . . ?
C40A C39A H39C 108.3 . . ?
C40A C39A H39D 108.3 . . ?
C41A C40A C39A 120.3(5) . . ?
C45A C40A C39A 121.1(5) . . ?
C45A C40A C41A 118.5(4) . . ?
C40A C41A H41A 119.9 . . ?
C42A C41A C40A 120.2(5) . . ?
C42A C41A H41A 119.9 . . ?
C41A C42A H42A 119.4 . . ?
C43A C42A C41A 121.2(5) . . ?
C43A C42A H42A 119.4 . . ?
C42A C43A C9 118.4(6) . . ?
C42A C43A C44A 117.9(4) . . ?
C44A C43A C9 121.1(6) . . ?
C43A C44A H44A 119.8 . . ?
C45A C44A C43A 120.3(5) . . ?
C45A C44A H44A 119.8 . . ?
C40A C45A C44A 121.1(5) . . ?
C40A C45A H45A 119.5 . . ?
C44A C45A H45A 119.5 . . ?
H46A C46 H46B 108.7 . . ?
Cl1 C46 H46A 110.6 . . ?
Cl1 C46 H46B 110.6 . . ?
Cl1 C46 Cl2 105.9(9) . . ?
Cl2 C46 H46A 110.6 . . ?
Cl2 C46 H46B 110.6 . . ?
H46C C46A H46D 109.2 . . ?
Cl1A C46A H46C 111.3 . . ?
Cl1A C46A H46D 111.3 . . ?
Cl2A C46A H46C 111.3 . . ?
Cl2A C46A H46D 111.3 . . ?
Cl2A C46A Cl1A 102.5(9) . . ?
H46E C46B H46F 108.1 . . ?
Cl1B C46B H46E 109.6 . . ?
Cl1B C46B H46F 109.6 . . ?
Cl1B C46B Cl2B 110.2(11) . . ?
Cl2B C46B H46E 109.6 . . ?
Cl2B C46B H46F 109.6 . . ?
Cl1C C46C H46G 109.1 . . ?
Cl1C C46C H46H 109.1 . . ?
H46G C46C H46H 107.9 . . ?
Cl2C C46C Cl1C 112.4(11) . . ?
Cl2C C46C H46G 109.1 . . ?
Cl2C C46C H46H 109.1 . . ?

loop_
_geom_bond_atom_site_label_1
_geom_bond_atom_site_label_2
_geom_bond_distance
_geom_bond_site_symmetry_2
_geom_bond_publ_flag
C1 C2 1.558(3) . ?
C1 C9 1.565(3) . ?
C1 C10 1.521(3) . ?
C1 C12 1.528(3) . ?
C2 H2A 0.9700 . ?
C2 H2B 0.9700 . ?
C2 C3 1.502(3) . ?
C3 C4 1.404(2) . ?
C3 C8 1.381(3) . ?
C4 C5 1.411(3) . ?
C4 C14 1.437(3) . ?
C5 C6 1.409(3) . ?
C5 C22 1.495(2) . ?
C6 C7 1.389(2) . ?
C6 C28 1.523(3) . ?
C7 H7 0.9300 . ?
C7 C8 1.382(3) . ?
C8 C9 1.517(2) . ?
C9 H9A 0.9800 . ?
C9 H9B 0.9800 . ?
C9 C43 1.533(5) . ?
C9 C43A 1.527(6) . ?
C36 H36 0.9300 . ?
C36 H36A 0.9300 . ?
C36 C37 1.465(6) . ?
C36 C35 1.322(3) . ?
C36 C37A 1.462(6) . ?
C37 H37 0.9300 . ?
C37 C38 1.338(6) . ?
C38 H38 0.9300 . ?
C38 C39 1.532(8) . ?
C39 H39A 0.9700 . ?
C39 H39B 0.9700 . ?
C39 C40 1.513(5) . ?
C40 C41 1.380(6) . ?
C40 C45 1.373(6) . ?
C41 H41 0.9300 . ?
C41 C42 1.394(6) . ?
C42 H42 0.9300 . ?
C42 C43 1.382(5) . ?
C43 C44 1.389(6) . ?
C44 H44 0.9300 . ?
C44 C45 1.388(5) . ?
C45 H45 0.9300 . ?
C10 O1 1.191(2) . ?
C10 O2 1.336(3) . ?
C11 H11A 0.9600 . ?
C11 H11B 0.9600 . ?
C11 H11C 0.9600 . ?
C11 O2 1.444(3) . ?
C12 O3 1.200(6) . ?
C12 O4 1.335(6) . ?
C12 O3A 1.203(5) . ?
C12 O4A 1.330(5) . ?
C13 H13A 0.9600 . ?
C13 H13B 0.9600 . ?
C13 H13C 0.9600 . ?
C13 O4 1.451(7) . ?
C14 C15 1.199(3) . ?
C15 C16 1.434(3) . ?
C16 C17 1.436(6) . ?
C16 C21 1.375(6) . ?
C16 C17A 1.388(5) . ?
C16 C21A 1.392(5) . ?
C17 H17 0.9300 . ?
C17 C18 1.387(7) . ?
C18 H18 0.9300 . ?
C18 C19 1.356(9) . ?
C19 H19 0.9300 . ?
C19 C20 1.369(9) . ?
C20 H20 0.9300 . ?
C20 C21 1.373(7) . ?
C21 H21 0.9300 . ?
C22 C23 1.376(3) . ?
C22 C27 1.383(3) . ?
C23 H23 0.9300 . ?
C23 C24 1.394(3) . ?
C24 H24 0.9300 . ?
C24 C25 1.354(4) . ?
C25 H25 0.9300 . ?
C25 C26 1.361(5) . ?
C26 H26 0.9300 . ?
C26 C27 1.382(4) . ?
C27 H27 0.9300 . ?
C28 H28 0.9800 . ?
C28 C29 1.526(3) . ?
C28 C35 1.516(3) . ?
C29 C30 1.398(6) . ?
C29 C34 1.373(6) . ?
C29 C30A 1.397(5) . ?
C29 C34A 1.378(5) . ?
C30 H30 0.9300 . ?
C30 C31 1.392(7) . ?
C31 H31 0.9300 . ?
C31 C32 1.368(8) . ?
C32 H32 0.9300 . ?
C32 C33 1.338(8) . ?
C33 H33 0.9300 . ?
C33 C34 1.400(7) . ?
C34 H34 0.9300 . ?
C35 H35 0.9300 . ?
C13A H13D 0.9600 . ?
C13A H13E 0.9600 . ?
C13A H13F 0.9600 . ?
C13A O4A 1.453(6) . ?
C17A H17A 0.9300 . ?
C17A C18A 1.404(7) . ?
C18A H18A 0.9300 . ?
C18A C19A 1.363(8) . ?
C19A H19A 0.9300 . ?
C19A C20A 1.362(8) . ?
C20A H20A 0.9300 . ?
C20A C21A 1.381(6) . ?
C21A H21A 0.9300 . ?
C30A H30A 0.9300 . ?
C30A C31A 1.393(7) . ?
C31A H31A 0.9300 . ?
C31A C32A 1.361(8) . ?
C32A H32A 0.9300 . ?
C32A C33A 1.347(8) . ?
C33A H33A 0.9300 . ?
C33A C34A 1.397(6) . ?
C34A H34A 0.9300 . ?
C37A H37A 0.9300 . ?
C37A C38A 1.338(6) . ?
C38A H38A 0.9300 . ?
C38A C39A 1.540(8) . ?
C39A H39C 0.9700 . ?
C39A H39D 0.9700 . ?
C39A C40A 1.509(6) . ?
C40A C41A 1.386(7) . ?
C40A C45A 1.374(7) . ?
C41A H41A 0.9300 . ?
C41A C42A 1.385(6) . ?
C42A H42A 0.9300 . ?
C42A C43A 1.385(6) . ?
C43A C44A 1.389(6) . ?
C44A H44A 0.9300 . ?
C44A C45A 1.388(6) . ?
C45A H45A 0.9300 . ?
C46 H46A 0.9700 . ?
C46 H46B 0.9700 . ?
C46 Cl1 1.802(10) . ?
C46 Cl2 1.803(10) . ?
C46A H46C 0.9700 . ?
C46A H46D 0.9700 . ?
C46A Cl1A 1.795(10) . ?
C46A Cl2A 1.787(10) . ?
C46B H46E 0.9700 . ?
C46B H46F 0.9700 . ?
C46B Cl1B 1.805(10) . ?
C46B Cl2B 1.806(10) . ?
Cl1C C46C 1.805(10) . ?
C46C H46G 0.9700 . ?
C46C H46H 0.9700 . ?
C46C Cl2C 1.805(10) . ?

loop_
_geom_torsion_atom_site_label_1
_geom_torsion_atom_site_label_2
_geom_torsion_atom_site_label_3
_geom_torsion_atom_site_label_4
_geom_torsion
_geom_torsion_site_symmetry_1
_geom_torsion_site_symmetry_2
_geom_torsion_site_symmetry_3
_geom_torsion_site_symmetry_4
_geom_torsion_publ_flag
C1 C2 C3 C4 179.50(17) . . . . ?
C1 C2 C3 C8 5.0(2) . . . . ?
C1 C9 C43 C42 -147.9(11) . . . . ?
C1 C9 C43 C44 48.2(16) . . . . ?
C1 C9 C43A C42A -147.4(11) . . . . ?
C1 C9 C43A C44A 51.1(19) . . . . ?
C1 C10 O2 C11 -173.7(2) . . . . ?
C1 C12 O4 C13 -176.4(12) . . . . ?
C1 C12 O4A C13A -178.8(8) . . . . ?
C2 C1 C9 C8 19.25(18) . . . . ?
C2 C1 C9 C43 -91.2(7) . . . . ?
C2 C1 C9 C43A -97.5(8) . . . . ?
C2 C1 C10 O1 0.5(3) . . . . ?
C2 C1 C10 O2 178.38(16) . . . . ?
C2 C1 C12 O3 -91.9(18) . . . . ?
C2 C1 C12 O4 73.9(11) . . . . ?
C2 C1 C12 O3A -100.2(13) . . . . ?
C2 C1 C12 O4A 86.7(9) . . . . ?
C2 C3 C4 C5 -171.88(18) . . . . ?
C2 C3 C4 C14 1.7(3) . . . . ?
C2 C3 C8 C7 174.16(17) . . . . ?
C2 C3 C8 C9 7.9(2) . . . . ?
C3 C4 C5 C6 -0.4(3) . . . . ?
C3 C4 C5 C22 178.48(16) . . . . ?
C3 C8 C9 C1 -17.00(18) . . . . ?
C3 C8 C9 C43 105.4(4) . . . . ?
C3 C8 C9 C43A 110.1(5) . . . . ?
C4 C3 C8 C7 -0.9(3) . . . . ?
C4 C3 C8 C9 -167.16(15) . . . . ?
C4 C5 C6 C7 -3.0(3) . . . . ?
C4 C5 C6 C28 172.19(16) . . . . ?
C4 C5 C22 C23 -105.5(2) . . . . ?
C4 C5 C22 C27 71.7(3) . . . . ?
C5 C6 C7 C8 4.4(3) . . . . ?
C5 C6 C28 C29 130.79(18) . . . . ?
C5 C6 C28 C35 -101.8(2) . . . . ?
C5 C22 C23 C24 177.9(2) . . . . ?
C5 C22 C27 C26 -178.3(3) . . . . ?
C6 C5 C22 C23 73.3(3) . . . . ?
C6 C5 C22 C27 -109.5(2) . . . . ?
C6 C7 C8 C3 -2.5(3) . . . . ?
C6 C7 C8 C9 161.60(17) . . . . ?
C6 C28 C29 C30 -72.2(6) . . . . ?
C6 C28 C29 C34 108.1(9) . . . . ?
C6 C28 C29 C30A -67.7(6) . . . . ?
C6 C28 C29 C34A 113.7(7) . . . . ?
C6 C28 C35 C36 -22.2(3) . . . . ?
C7 C6 C28 C29 -54.0(2) . . . . ?
C7 C6 C28 C35 73.4(2) . . . . ?
C7 C8 C9 C1 177.48(16) . . . . ?
C7 C8 C9 C43 -60.2(4) . . . . ?
C7 C8 C9 C43A -55.4(5) . . . . ?
C8 C3 C4 C5 2.3(3) . . . . ?
C8 C3 C4 C14 175.88(16) . . . . ?
C8 C9 C43 C42 100.8(13) . . . . ?
C8 C9 C43 C44 -63.2(14) . . . . ?
C8 C9 C43A C42A 97.1(14) . . . . ?
C8 C9 C43A C44A -64.4(17) . . . . ?
C9 C1 C2 C3 -15.19(19) . . . . ?
C9 C1 C10 O1 -119.0(2) . . . . ?
C9 C1 C10 O2 58.8(2) . . . . ?
C9 C1 C12 O3 23.1(18) . . . . ?
C9 C1 C12 O4 -171.1(11) . . . . ?
C9 C1 C12 O3A 14.8(13) . . . . ?
C9 C1 C12 O4A -158.3(9) . . . . ?
C9 C43 C44 C45 159.3(15) . . . . ?
C9 C43A C44A C45A 153.7(17) . . . . ?
C36 C37 C38 C39 8(3) . . . . ?
C36 C37A C38A C39A -14(3) . . . . ?
C37 C36 C35 C28 -171.4(8) . . . . ?
C37 C38 C39 C40 -19(2) . . . . ?
C38 C39 C40 C41 -74.6(15) . . . . ?
C38 C39 C40 C45 100.7(15) . . . . ?
C39 C40 C41 C42 169.0(10) . . . . ?
C39 C40 C45 C44 -167.4(12) . . . . ?
C40 C41 C42 C43 -0.7(19) . . . . ?
C41 C40 C45 C44 7.9(19) . . . . ?
C41 C42 C43 C9 -158.1(14) . . . . ?
C41 C42 C43 C44 6(2) . . . . ?
C42 C43 C44 C45 -5(2) . . . . ?
C43 C44 C45 C40 -2(2) . . . . ?
C45 C40 C41 C42 -6.5(16) . . . . ?
C10 C1 C2 C3 -137.77(16) . . . . ?
C10 C1 C9 C8 142.62(15) . . . . ?
C10 C1 C9 C43 32.1(7) . . . . ?
C10 C1 C9 C43A 25.9(8) . . . . ?
C10 C1 C12 O3 145.2(18) . . . . ?
C10 C1 C12 O4 -49.0(11) . . . . ?
C10 C1 C12 O3A 136.9(13) . . . . ?
C10 C1 C12 O4A -36.2(9) . . . . ?
C12 C1 C2 C3 101.64(18) . . . . ?
C12 C1 C9 C8 -96.72(16) . . . . ?
C12 C1 C9 C43 152.8(7) . . . . ?
C12 C1 C9 C43A 146.5(8) . . . . ?
C12 C1 C10 O1 120.3(2) . . . . ?
C12 C1 C10 O2 -61.8(2) . . . . ?
O3 C12 O4 C13 -10(2) . . . . ?
C14 C4 C5 C6 -173.99(17) . . . . ?
C14 C4 C5 C22 4.9(2) . . . . ?
C15 C16 C17 C18 -176.8(4) . . . . ?
C15 C16 C21 C20 177.5(6) . . . . ?
C15 C16 C17A C18A 178.7(4) . . . . ?
C15 C16 C21A C20A 179.5(5) . . . . ?
C16 C17 C18 C19 2.7(10) . . . . ?
C16 C17A C18A C19A -1.3(9) . . . . ?
C17 C16 C21 C20 9.6(11) . . . . ?
C17 C18 C19 C20 0.8(15) . . . . ?
C18 C19 C20 C21 1.0(16) . . . . ?
C19 C20 C21 C16 -6.6(14) . . . . ?
C21 C16 C17 C18 -7.6(8) . . . . ?
C22 C5 C6 C7 178.22(16) . . . . ?
C22 C5 C6 C28 -6.6(3) . . . . ?
C22 C23 C24 C25 -0.1(4) . . . . ?
C23 C22 C27 C26 -1.0(4) . . . . ?
C23 C24 C25 C26 -0.2(5) . . . . ?
C24 C25 C26 C27 -0.2(5) . . . . ?
C25 C26 C27 C22 0.8(5) . . . . ?
C27 C22 C23 C24 0.7(3) . . . . ?
C28 C6 C7 C8 -170.88(16) . . . . ?
C28 C29 C30 C31 -179.1(7) . . . . ?
C28 C29 C34 C33 177.0(7) . . . . ?
C28 C29 C30A C31A -179.3(6) . . . . ?
C28 C29 C34A C33A -179.8(7) . . . . ?
C29 C28 C35 C36 105.4(3) . . . . ?
C29 C30 C31 C32 1.2(14) . . . . ?
C29 C30A C31A C32A -0.6(13) . . . . ?
C30 C29 C34 C33 -2.6(15) . . . . ?
C30 C31 C32 C33 -1.1(15) . . . . ?
C31 C32 C33 C34 -0.9(16) . . . . ?
C32 C33 C34 C29 2.9(18) . . . . ?
C34 C29 C30 C31 0.6(12) . . . . ?
C35 C36 C37 C38 175.8(13) . . . . ?
C35 C36 C37A C38A 170.9(14) . . . . ?
C35 C28 C29 C30 160.2(6) . . . . ?
C35 C28 C29 C34 -19.5(9) . . . . ?
C35 C28 C29 C30A 164.6(6) . . . . ?
C35 C28 C29 C34A -14.0(7) . . . . ?
O1 C10 O2 C11 4.3(3) . . . . ?
O3A C12 O4A C13A 8(2) . . . . ?
C17A C16 C21A C20A -6.1(9) . . . . ?
C17A C18A C19A C20A -1.4(12) . . . . ?
C18A C19A C20A C21A 0.3(13) . . . . ?
C19A C20A C21A C16 3.5(11) . . . . ?
C21A C16 C17A C18A 5.0(8) . . . . ?
C30A C29 C34A C33A 1.6(12) . . . . ?
C30A C31A C32A C33A 1.0(14) . . . . ?
C31A C32A C33A C34A -0.1(14) . . . . ?
C32A C33A C34A C29 -1.2(14) . . . . ?
C34A C29 C30A C31A -0.7(11) . . . . ?
C37A C36 C35 C28 176.4(8) . . . . ?
C37A C38A C39A C40A 26(2) . . . . ?
C38A C39A C40A C41A -106.1(15) . . . . ?
C38A C39A C40A C45A 70.0(17) . . . . ?
C39A C40A C41A C42A 169.0(11) . . . . ?
C39A C40A C45A C44A -170.2(13) . . . . ?
C40A C41A C42A C43A 1(2) . . . . ?
C41A C40A C45A C44A 6(2) . . . . ?
C41A C42A C43A C9 -155.4(14) . . . . ?
C41A C42A C43A C44A 7(2) . . . . ?
C42A C43A C44A C45A -8(2) . . . . ?
C43A C44A C45A C40A 2(2) . . . . ?
C45A C40A C41A C42A -7.2(18) . . . . ?
